data_7135003
loop_
_publ_author_name
'Kenny, Mitchell S.'
'G&#x142;adysiak, Andrzej'
'Lessard, Jacob M.'
'Pyle, Dylan'
'Stylianou, Kyriakos C.'

_publ_section_title
;
 Stacked, twisted, and porous: structural diversity in photoactive
 porphyrin-based metal-organic frameworks.
;
_journal_issue 95
_journal_name_full 'Chemical communications (Cambridge, England)'
_journal_page_first 18906
_journal_page_last 18909
_journal_paper_doi 10.1039/d5cc03635f
_journal_volume 61
_journal_year 2025
_chemical_formula_moiety 'C56 H36 N10 O9 Pd Zn2, [+ solvents]'
_chemical_formula_sum 'C56 H36 N10 O9 Pd Zn2'
_chemical_formula_weight 1230.09
_space_group_crystal_system monoclinic
_space_group_IT_number 14
_space_group_name_Hall '-P 2ybc'
_space_group_name_H-M_alt 'P 1 21/c 1'
_atom_sites_solution_hydrogens geom
_atom_sites_solution_primary dual
_audit_creation_date 2025-07-25
_audit_creation_method
;
Olex2 1.5
(compiled 2025.07.13 svn.rb7424aed for OlexSys, GUI svn.r7311)
;
_audit_update_record
;
2025-07-26 deposited with the CCDC.	2025-09-16 downloaded from the CCDC.
;
_cell_angle_alpha 90
_cell_angle_beta 95.495(8)
_cell_angle_gamma 90
_cell_formula_units_Z 4
_cell_length_a 22.815(2)
_cell_length_b 9.9064(5)
_cell_length_c 31.625(2)
_cell_measurement_reflns_used 10512
_cell_measurement_temperature 173
_cell_measurement_theta_max 50.2004
_cell_measurement_theta_min 4.5312
_cell_volume 7114.9(9)
_computing_molecular_graphics 'Olex2 1.5 (Dolomanov et al., 2009)'
_computing_publication_material 'Olex2 1.5 (Dolomanov et al., 2009)'
_computing_structure_refinement 'SHELXL 2019/3 (Sheldrick, 2015)'
_computing_structure_solution 'SHELXT 2018/2 (Sheldrick, 2018)'
_diffrn_ambient_temperature 173
_diffrn_measured_fraction_theta_full 0.776
_diffrn_measured_fraction_theta_max 0.776
_diffrn_measurement_device_type 'XtaLAB Synergy, Dualflex, HyPix'
_diffrn_radiation_type CuK\a
_diffrn_radiation_wavelength 1.54184
_diffrn_reflns_av_R_equivalents 0.0456
_diffrn_reflns_av_unetI/netI 0.0691
_diffrn_reflns_Laue_measured_fraction_full 0.776
_diffrn_reflns_Laue_measured_fraction_max 0.776
_diffrn_reflns_limit_h_max 21
_diffrn_reflns_limit_h_min -19
_diffrn_reflns_limit_k_max 9
_diffrn_reflns_limit_k_min -10
_diffrn_reflns_limit_l_max 31
_diffrn_reflns_limit_l_min -29
_diffrn_reflns_number 13357
_diffrn_reflns_point_group_measured_fraction_full 0.776
_diffrn_reflns_point_group_measured_fraction_max 0.776
_diffrn_reflns_theta_full 51.762
_diffrn_reflns_theta_max 51.762
_diffrn_reflns_theta_min 3.259
_exptl_absorpt_coefficient_mu 3.222
_exptl_absorpt_correction_T_max 1.00000
_exptl_absorpt_correction_T_min 0.88606
_exptl_absorpt_correction_type multi-scan
_exptl_absorpt_process_details 'CrysAlisPro 1.171.43.128a (Rigaku Oxford Diffraction, 2024)'
_exptl_crystal_colour 'clear orange'
_exptl_crystal_colour_lustre clear
_exptl_crystal_colour_primary orange
_exptl_crystal_density_diffrn 1.148
_exptl_crystal_description hexagonal
_exptl_crystal_F_000 2480
_exptl_crystal_size_max 0.15
_exptl_crystal_size_mid 0.12
_exptl_crystal_size_min 0.04
_refine_diff_density_max 0.381
_refine_diff_density_min -0.412
_refine_diff_density_rms 0.068
_refine_ls_extinction_method none
_refine_ls_goodness_of_fit_ref 1.059
_refine_ls_hydrogen_treatment constr
_refine_ls_matrix_type full
_refine_ls_number_parameters 705
_refine_ls_number_reflns 6106
_refine_ls_number_restraints 0
_refine_ls_restrained_S_all 1.059
_refine_ls_R_factor_all 0.0698
_refine_ls_R_factor_gt 0.0544
_refine_ls_shift/su_max 0.001
_refine_ls_shift/su_mean 0.000
_refine_ls_structure_factor_coef Fsqd
_refine_ls_weighting_details 'w=1/[\s^2^(Fo^2^)+(0.0818P)^2^+7.4284P] where P=(Fo^2^+2Fc^2^)/3'
_refine_ls_weighting_scheme calc
_refine_ls_wR_factor_gt 0.1476
_refine_ls_wR_factor_ref 0.1545
_reflns_Friedel_coverage 0.000
_reflns_number_gt 4695
_reflns_number_total 6106
_reflns_threshold_expression 'I > 2\s(I)'
_cod_data_source_file d5cc03635f2.cif
_cod_data_source_block BVR-25
_cod_depositor_comments 'Adding full bibliography for 7135001--7135004.cif.'
_cod_database_code 7135003
_shelx_shelxl_version_number 2019/3
_shelx_space_group_comment
;
The symmetry employed for this shelxl refinement is uniquely defined
by the following loop, which should always be used as a source of
symmetry information in preference to the above space-group names.
They are only intended as comments.
;
_shelx_estimated_absorpt_t_max 0.882
_shelx_estimated_absorpt_t_min 0.644
_olex2_refinement_description
;
1. Fixed Uiso
 At 1 times of:
  All N(H) groups, All N(H,H) groups
 At 1.2 times of:
  All C(H) groups
 At 1.5 times of:
  All C(H,H,H) groups
2.a Aromatic/amide H refined with riding coordinates:
 N3A(H3A), C4(H4), C34(H34), C40(H40), C35(H35), C7(H7), C39(H39), C8A(H8A),
 C6(H6), C3(H3), C10(H10), C11(H11), C2A(H2A), C22(H22), C47(H47), C43(H43),
 C16(H16), C31(H31), C44(H44), C46(H46), C23(H23), C15(H15), C28(H28), C32(H32),
  C20(H20), C27(H27), C19(H19), C2D(H2D)
2.b X=CH2 refined with riding coordinates:
 N10A(H10A,H10B)
2.c Idealised Me refined as rotating group:
 C4D(H4DA,H4DB,H4DC), C5D(H5DA,H5DB,H5DC)
;
_smtbx_masks_special_details
;
A solvent mask was calculated and 664 electrons were 
found in a volume of 2888\%A^3^ in 2 voids per unit cell. 
This is consistent with the presence of 
3[C3H7NO], 1[C2H8N] per Asymmetric Unit 
which account for 588 electrons 
per unit cell.
;
_smtbx_masks_void_probe_radius 1.2
_smtbx_masks_void_truncation_radius 1.2
_olex2_submission_special_instructions 'No special instructions were received'

loop_
_space_group_symop_operation_xyz
'x, y, z'
'-x, y+1/2, -z+1/2'
'-x, -y, -z'
'x, -y-1/2, z-1/2'

loop_
_atom_site_label
_atom_site_type_symbol
_atom_site_fract_x
_atom_site_fract_y
_atom_site_fract_z
_atom_site_U_iso_or_equiv
_atom_site_adp_type
_atom_site_occupancy
_atom_site_site_symmetry_order
_atom_site_calc_flag
_atom_site_refinement_flags_posn
_atom_site_refinement_flags_adp
_atom_site_refinement_flags_occupancy
_atom_site_disorder_assembly
_atom_site_disorder_group
Pd1 Pd 0.61228(3) 0.76108(6) 0.49803(2) 0.0429(3) Uani 1 1 d . . . . .
Zn1 Zn 0.94567(6) 1.19506(10) 0.77428(4) 0.0453(4) Uani 1 1 d . . . . .
Zn2 Zn 0.26821(6) 0.36610(10) 0.22460(4) 0.0486(4) Uani 1 1 d . . . . .
O3 O 0.8805(3) 1.1363(5) 0.7326(2) 0.0516(19) Uani 1 1 d . . . . .
O6 O 0.9035(3) 0.3373(6) 0.3259(2) 0.060(2) Uani 1 1 d . . . . .
N9A N 1.0115(3) 1.0838(6) 0.7575(2) 0.035(2) Uani 1 1 d . . . . .
O2 O 0.3035(3) 1.1006(6) 0.67100(18) 0.0555(19) Uani 1 1 d . . . . .
N3 N 0.6158(4) 0.6543(6) 0.4440(2) 0.044(2) Uani 1 1 d . . . . .
N2 N 0.7011(4) 0.7764(7) 0.5048(3) 0.049(2) Uani 1 1 d . . . . .
N1A N 1.1809(3) 1.1085(6) 0.7298(2) 0.042(2) Uani 1 1 d . . . . .
N4 N 0.5244(4) 0.7437(7) 0.4918(3) 0.050(2) Uani 1 1 d . . . . .
N1 N 0.6085(4) 0.8714(6) 0.5518(2) 0.047(2) Uani 1 1 d . . . . .
N7A N 1.0471(3) 0.8969(5) 0.7277(2) 0.0318(19) Uani 1 1 d . . . . .
O1 O 0.2875(3) 0.8823(6) 0.6771(2) 0.076(2) Uani 1 1 d . . . . .
O1D O 0.2743(3) 0.1682(6) 0.2256(2) 0.070(2) Uani 1 1 d . . . . .
O7 O 0.3239(3) 0.4606(6) 0.2654(2) 0.071(2) Uani 1 1 d . . . . .
N3A N 1.1021(4) 1.2199(6) 0.7597(3) 0.054(3) Uani 1 1 d . . . . .
H3A H 1.086134 1.300516 0.773827 0.054 Uiso 1 1 calc R U . . .
N10A N 1.1741(3) 0.8919(6) 0.7020(2) 0.057(2) Uani 1 1 d . . . . .
H10A H 1.215918 0.897794 0.695117 0.057 Uiso 1 1 calc R U . . .
H10B H 1.150780 0.808003 0.695126 0.057 Uiso 1 1 calc R U . . .
O8 O 0.2953(4) 0.3200(8) 0.3118(2) 0.103(3) Uani 1 1 d . . . . .
C36 C 0.5699(6) 0.6107(8) 0.4176(3) 0.046(3) Uani 1 1 d . . . . .
C33 C 0.6659(5) 0.6192(8) 0.4240(3) 0.042(3) Uani 1 1 d . . . . .
C6A C 1.1495(4) 0.9962(7) 0.7206(3) 0.040(3) Uani 1 1 d . . . . .
C4A C 1.0697(4) 1.1063(8) 0.7500(3) 0.039(3) Uani 1 1 d . . . . .
C5A C 1.0919(4) 0.9928(7) 0.7316(3) 0.036(2) Uani 1 1 d . . . . .
C4 C 0.4356(4) 1.0315(8) 0.5924(3) 0.053(3) Uani 1 1 d . . . . .
H4 H 0.454771 1.105337 0.580394 0.063 Uiso 1 1 calc R U . . .
C34 C 0.6511(6) 0.5582(8) 0.3846(3) 0.055(3) Uani 1 1 d . . . . .
H34 H 0.677651 0.528253 0.365260 0.066 Uiso 1 1 calc R U . . .
C40 C 0.4086(5) 0.5773(9) 0.3240(3) 0.060(3) Uani 1 1 d . . . . .
H40 H 0.400811 0.621275 0.297378 0.072 Uiso 1 1 calc R U . . .
C37 C 0.5111(5) 0.6205(8) 0.4242(3) 0.043(3) Uani 1 1 d . . . . .
C21 C 0.7353(5) 0.8408(8) 0.5356(3) 0.054(3) Uani 1 1 d . . . . .
C35 C 0.5919(6) 0.5497(8) 0.3793(3) 0.061(3) Uani 1 1 d . . . . .
H35 H 0.568789 0.511987 0.355658 0.073 Uiso 1 1 calc R U . . .
C7 C 0.3773(4) 0.8195(8) 0.6258(3) 0.056(3) Uani 1 1 d . . . . .
H7 H 0.356831 0.746247 0.637029 0.067 Uiso 1 1 calc R U . . .
C2 C 0.3616(4) 0.9528(8) 0.6355(3) 0.046(3) Uani 1 1 d . . . . .
C12 C 0.6568(6) 0.9263(8) 0.5773(3) 0.054(3) Uani 1 1 d . . . . .
C48 C 0.4877(5) 0.7994(9) 0.5207(3) 0.050(3) Uani 1 1 d . . . . .
O4 O 0.9139(4) 1.2597(9) 0.6829(3) 0.123(4) Uani 1 1 d . . . . .
C8 C 0.5027(5) 0.8699(8) 0.5578(3) 0.041(3) Uani 1 1 d . . . . .
C9 C 0.5603(5) 0.9051(8) 0.5719(3) 0.048(3) Uani 1 1 d . . . . .
C38 C 0.4645(5) 0.5658(9) 0.3922(3) 0.051(3) Uani 1 1 d . . . . .
C1 C 0.3131(4) 0.9786(9) 0.6625(3) 0.055(3) Uani 1 1 d . . . . .
C39 C 0.4521(5) 0.6272(9) 0.3525(4) 0.059(3) Uani 1 1 d . . . . .
H39 H 0.474002 0.704038 0.345305 0.071 Uiso 1 1 calc R U . . .
C8A C 1.0027(4) 0.9587(7) 0.7435(2) 0.033(2) Uani 1 1 d . . . . .
H8A H 0.965835 0.915031 0.744833 0.039 Uiso 1 1 calc R U . . .
C41 C 0.3751(5) 0.4640(9) 0.3326(3) 0.046(3) Uani 1 1 d . . . . .
C6 C 0.4216(4) 0.7932(8) 0.6004(3) 0.060(3) Uani 1 1 d . . . . .
H6 H 0.430789 0.702394 0.593959 0.072 Uiso 1 1 calc R U . . .
C45 C 0.4872(5) 0.6849(9) 0.4583(4) 0.053(3) Uani 1 1 d . . . . .
C25 C 0.7216(5) 0.6475(8) 0.4403(3) 0.046(3) Uani 1 1 d . . . . .
C3 C 0.3902(4) 1.0570(8) 0.6180(3) 0.057(3) Uani 1 1 d . . . . .
H3 H 0.379250 1.147497 0.623378 0.068 Uiso 1 1 calc R U . . .
C14 C 0.7578(4) 0.9742(9) 0.6008(3) 0.046(3) Uani 1 1 d . . . . .
C10 C 0.5757(5) 0.9832(8) 0.6082(3) 0.047(3) Uani 1 1 d . . . . .
H10 H 0.549640 1.019211 0.627032 0.056 Uiso 1 1 calc R U . . .
C11 C 0.6356(5) 0.9977(8) 0.6114(3) 0.054(3) Uani 1 1 d . . . . .
H11 H 0.658765 1.046888 0.632681 0.065 Uiso 1 1 calc R U . . .
C5 C 0.4535(4) 0.8989(8) 0.5839(3) 0.051(3) Uani 1 1 d . . . . .
C13 C 0.7156(5) 0.9123(9) 0.5701(3) 0.047(3) Uani 1 1 d . . . . .
C24 C 0.7401(6) 0.7196(9) 0.4779(3) 0.061(4) Uani 1 1 d . . . . .
O5 O 0.9344(5) 0.5427(8) 0.3217(3) 0.163(5) Uani 1 1 d . . . . .
C29 C 0.8580(5) 0.5019(9) 0.3672(3) 0.063(3) Uani 1 1 d . . . . .
C17 C 0.8398(5) 1.1046(9) 0.6633(3) 0.053(3) Uani 1 1 d . . . . .
C2A C 1.1557(5) 1.2134(8) 0.7489(3) 0.058(3) Uani 1 1 d . . . . .
H2A H 1.179728 1.290569 0.755110 0.070 Uiso 1 1 calc R U . . .
C22 C 0.7956(5) 0.8191(10) 0.5299(3) 0.059(3) Uani 1 1 d . . . . .
H22 H 0.827804 0.851815 0.548305 0.071 Uiso 1 1 calc R U . . .
C26 C 0.7695(5) 0.5989(9) 0.4150(3) 0.059(3) Uani 1 1 d . . . . .
C18 C 0.8814(5) 1.1708(10) 0.6948(4) 0.068(4) Uani 1 1 d . . . . .
C47 C 0.4276(6) 0.7713(10) 0.5030(4) 0.068(4) Uani 1 1 d . . . . .
H47 H 0.393094 0.795633 0.515823 0.081 Uiso 1 1 calc R U . . .
C42 C 0.3285(5) 0.4107(10) 0.3014(4) 0.067(4) Uani 1 1 d . . . . .
C43 C 0.3872(5) 0.4036(9) 0.3710(4) 0.061(3) Uani 1 1 d . . . . .
H43 H 0.364728 0.327343 0.377792 0.074 Uiso 1 1 calc R U . . .
C16 C 0.8094(5) 0.9919(9) 0.6729(3) 0.063(3) Uani 1 1 d . . . . .
H16 H 0.815566 0.953386 0.700480 0.075 Uiso 1 1 calc R U . . .
C31 C 0.8414(6) 0.6357(11) 0.3667(4) 0.099(5) Uani 1 1 d . . . . .
H31 H 0.861219 0.699487 0.350759 0.119 Uiso 1 1 calc R U . . .
N3D N 0.2898(6) -0.0462(10) 0.2434(4) 0.119(5) Uani 1 1 d . . . . .
C30 C 0.9007(5) 0.4538(11) 0.3353(4) 0.075(4) Uani 1 1 d . . . . .
C44 C 0.4330(5) 0.4516(9) 0.4015(3) 0.057(3) Uani 1 1 d . . . . .
H44 H 0.441543 0.405918 0.427807 0.068 Uiso 1 1 calc R U . . .
C46 C 0.4282(5) 0.7056(9) 0.4657(3) 0.059(3) Uani 1 1 d . . . . .
H46 H 0.394613 0.678122 0.447698 0.071 Uiso 1 1 calc R U . . .
C23 C 0.8003(5) 0.7468(10) 0.4953(4) 0.062(3) Uani 1 1 d . . . . .
H23 H 0.835530 0.718558 0.484185 0.074 Uiso 1 1 calc R U . . .
C15 C 0.7686(5) 0.9319(9) 0.6416(4) 0.069(4) Uani 1 1 d . . . . .
H15 H 0.747011 0.856042 0.650002 0.083 Uiso 1 1 calc R U . . .
C28 C 0.8312(5) 0.4188(9) 0.3915(4) 0.093(5) Uani 1 1 d . . . . .
H28 H 0.843143 0.326930 0.393617 0.111 Uiso 1 1 calc R U . . .
C32 C 0.7964(6) 0.6764(10) 0.3893(3) 0.089(4) Uani 1 1 d . . . . .
H32 H 0.783670 0.767402 0.386074 0.106 Uiso 1 1 calc R U . . .
C20 C 0.7894(7) 1.0917(12) 0.5922(4) 0.101(5) Uani 1 1 d . . . . .
H20 H 0.782905 1.131093 0.564789 0.121 Uiso 1 1 calc R U . . .
C27 C 0.7870(6) 0.4625(10) 0.4135(4) 0.115(5) Uani 1 1 d . . . . .
H27 H 0.766595 0.397931 0.428832 0.138 Uiso 1 1 calc R U . . .
C19 C 0.8295(6) 1.1525(12) 0.6221(5) 0.096(5) Uani 1 1 d . . . . .
H19 H 0.850653 1.229466 0.613996 0.115 Uiso 1 1 calc R U . . .
C2D C 0.3002(7) 0.0854(12) 0.2465(4) 0.110(5) Uani 1 1 d . . . . .
H2D H 0.330724 0.114871 0.266938 0.132 Uiso 1 1 calc R U . . .
C4D C 0.2414(9) -0.0975(14) 0.2119(6) 0.185(10) Uani 1 1 d . . . . .
H4DA H 0.214341 -0.023431 0.203326 0.278 Uiso 1 1 calc R U . . .
H4DB H 0.219856 -0.169589 0.224894 0.278 Uiso 1 1 calc R U . . .
H4DC H 0.258484 -0.132818 0.186837 0.278 Uiso 1 1 calc R U . . .
C5D C 0.3217(10) -0.1456(17) 0.2738(5) 0.237(12) Uani 1 1 d . . . . .
H5DA H 0.345935 -0.096285 0.295960 0.356 Uiso 1 1 calc R U . . .
H5DB H 0.347010 -0.203604 0.258219 0.356 Uiso 1 1 calc R U . . .
H5DC H 0.292911 -0.201279 0.286900 0.356 Uiso 1 1 calc R U . . .

loop_
_atom_site_aniso_label
_atom_site_aniso_U_11
_atom_site_aniso_U_22
_atom_site_aniso_U_33
_atom_site_aniso_U_23
_atom_site_aniso_U_13
_atom_site_aniso_U_12
Pd1 0.0421(6) 0.0317(4) 0.0591(5) -0.0033(3) 0.0268(4) -0.0012(3)
Zn1 0.0394(10) 0.0244(6) 0.0775(9) 0.0062(5) 0.0331(8) 0.0045(5)
Zn2 0.0401(10) 0.0327(7) 0.0772(9) 0.0032(5) 0.0279(8) 0.0030(5)
O3 0.038(5) 0.046(4) 0.074(5) 0.010(3) 0.021(4) 0.006(3)
O6 0.059(6) 0.040(4) 0.086(5) -0.027(3) 0.032(4) -0.008(3)
N9A 0.042(6) 0.021(4) 0.044(4) -0.001(3) 0.014(4) -0.005(3)
O2 0.060(6) 0.041(4) 0.071(4) 0.002(3) 0.037(4) 0.017(3)
N3 0.050(7) 0.026(4) 0.062(6) -0.001(4) 0.030(6) -0.010(4)
N2 0.034(7) 0.040(5) 0.075(6) -0.004(4) 0.013(6) 0.003(4)
N1A 0.019(5) 0.028(4) 0.083(6) -0.010(4) 0.025(5) -0.006(3)
N4 0.056(7) 0.037(4) 0.059(5) -0.002(4) 0.023(6) 0.003(4)
N1 0.038(7) 0.040(4) 0.069(6) 0.000(4) 0.033(6) 0.004(4)
N7A 0.030(6) 0.017(4) 0.050(5) 0.000(3) 0.016(4) 0.003(3)
O1 0.055(6) 0.054(4) 0.130(6) -0.007(4) 0.068(5) -0.002(3)
O1D 0.076(7) 0.024(4) 0.109(6) 0.013(4) 0.004(5) 0.007(3)
O7 0.065(6) 0.061(4) 0.089(6) 0.000(4) 0.025(5) -0.018(4)
N3A 0.043(7) 0.025(4) 0.101(6) -0.018(4) 0.037(6) 0.002(4)
N10A 0.024(6) 0.037(4) 0.116(7) -0.019(4) 0.040(5) -0.015(3)
O8 0.120(9) 0.091(6) 0.094(6) 0.014(5) -0.006(6) -0.054(6)
C36 0.053(10) 0.021(5) 0.066(7) 0.003(4) 0.024(8) -0.002(5)
C33 0.031(9) 0.041(5) 0.055(7) 0.008(5) 0.009(7) -0.009(5)
C6A 0.048(8) 0.028(5) 0.051(6) -0.008(4) 0.036(6) -0.001(5)
C4A 0.027(8) 0.029(5) 0.063(6) 0.003(4) 0.015(6) -0.005(4)
C5A 0.053(8) 0.011(4) 0.047(6) -0.006(3) 0.013(6) 0.003(4)
C4 0.058(9) 0.035(5) 0.069(7) 0.020(4) 0.025(6) 0.002(5)
C34 0.057(10) 0.040(5) 0.071(8) -0.018(5) 0.024(8) -0.004(5)
C40 0.061(10) 0.055(7) 0.069(8) 0.010(6) 0.024(8) 0.011(6)
C37 0.042(9) 0.038(5) 0.052(7) 0.002(4) 0.017(7) 0.000(5)
C21 0.049(9) 0.038(6) 0.080(8) -0.004(5) 0.034(8) 0.004(5)
C35 0.091(11) 0.030(5) 0.066(7) -0.007(4) 0.035(8) -0.005(5)
C7 0.053(8) 0.031(5) 0.089(8) 0.008(5) 0.030(7) -0.005(5)
C2 0.048(8) 0.034(5) 0.061(6) 0.003(4) 0.030(6) 0.002(4)
C12 0.058(10) 0.039(5) 0.066(7) -0.002(5) 0.012(8) -0.022(6)
C48 0.024(9) 0.050(6) 0.079(8) 0.009(5) 0.018(7) 0.002(5)
O4 0.130(10) 0.153(8) 0.086(6) 0.033(5) 0.009(6) -0.091(7)
C8 0.048(9) 0.037(5) 0.042(6) -0.011(4) 0.022(6) 0.012(5)
C9 0.020(8) 0.041(5) 0.086(8) 0.001(5) 0.027(7) 0.006(5)
C38 0.046(9) 0.045(6) 0.064(8) 0.000(6) 0.012(7) -0.002(5)
C1 0.046(8) 0.041(6) 0.082(8) 0.005(5) 0.033(7) 0.004(5)
C39 0.077(11) 0.036(5) 0.065(8) -0.014(6) 0.013(8) -0.023(6)
C8A 0.020(7) 0.018(5) 0.061(6) 0.008(4) 0.007(5) -0.002(4)
C41 0.037(9) 0.046(6) 0.054(7) -0.011(5) 0.000(7) -0.013(5)
C6 0.049(8) 0.044(6) 0.097(8) -0.001(5) 0.059(7) 0.002(5)
C45 0.037(9) 0.043(6) 0.081(8) 0.018(6) 0.019(8) -0.006(5)
C25 0.063(10) 0.024(5) 0.055(7) 0.001(4) 0.029(7) 0.012(5)
C3 0.059(9) 0.035(5) 0.082(7) -0.006(5) 0.035(7) 0.008(5)
C14 0.032(8) 0.064(6) 0.044(7) 0.009(5) 0.012(6) -0.011(5)
C10 0.047(9) 0.048(6) 0.049(6) -0.030(5) 0.016(6) 0.000(5)
C11 0.041(9) 0.061(6) 0.064(7) -0.041(5) 0.025(7) -0.007(5)
C5 0.054(8) 0.034(5) 0.069(7) 0.002(4) 0.026(6) 0.003(5)
C13 0.014(8) 0.056(6) 0.072(8) -0.001(5) 0.009(7) -0.010(5)
C24 0.073(11) 0.049(6) 0.070(8) -0.001(5) 0.049(8) 0.003(6)
O5 0.215(12) 0.058(5) 0.249(11) -0.034(6) 0.194(10) -0.029(6)
C29 0.072(9) 0.045(6) 0.079(7) -0.027(5) 0.045(7) -0.009(5)
C17 0.061(9) 0.042(6) 0.060(7) 0.017(5) 0.023(7) -0.010(5)
C2A 0.036(8) 0.029(5) 0.116(9) -0.007(5) 0.038(7) 0.004(4)
C22 0.038(9) 0.087(7) 0.054(7) 0.003(6) 0.018(7) 0.001(6)
C26 0.070(9) 0.047(6) 0.068(7) -0.001(5) 0.043(7) 0.000(5)
C18 0.064(11) 0.055(7) 0.086(10) -0.004(7) 0.017(9) -0.030(6)
C47 0.051(11) 0.083(8) 0.075(8) -0.017(6) 0.032(8) 0.007(6)
C42 0.070(11) 0.043(6) 0.096(10) 0.008(6) 0.040(9) -0.014(6)
C43 0.063(10) 0.049(6) 0.069(8) 0.009(6) -0.005(8) -0.018(6)
C16 0.089(11) 0.059(7) 0.040(6) 0.007(5) 0.003(7) -0.016(6)
C31 0.119(13) 0.076(9) 0.117(10) 0.000(7) 0.085(10) -0.009(7)
N3D 0.181(14) 0.055(7) 0.131(10) 0.033(6) 0.073(10) 0.040(7)
C30 0.071(10) 0.063(8) 0.101(9) -0.004(6) 0.052(8) -0.006(6)
C44 0.050(9) 0.054(6) 0.066(7) 0.010(5) 0.006(7) -0.008(6)
C46 0.014(9) 0.080(7) 0.083(9) -0.030(6) -0.003(7) -0.013(5)
C23 0.025(9) 0.084(7) 0.079(8) -0.022(6) 0.021(8) 0.004(6)
C15 0.093(11) 0.038(6) 0.084(9) -0.010(6) 0.044(8) -0.021(6)
C28 0.087(10) 0.037(6) 0.169(12) 0.015(7) 0.092(10) 0.016(6)
C32 0.133(12) 0.069(7) 0.077(8) 0.019(6) 0.081(9) 0.040(7)
C20 0.139(15) 0.091(9) 0.080(9) 0.012(7) 0.053(10) -0.039(9)
C27 0.154(14) 0.047(7) 0.166(12) 0.018(7) 0.122(11) 0.010(7)
C19 0.094(13) 0.081(9) 0.110(12) 0.002(8) -0.003(10) -0.059(8)
C2D 0.180(17) 0.032(8) 0.121(11) -0.009(7) 0.026(11) -0.010(8)
C4D 0.22(2) 0.056(9) 0.27(2) -0.048(12) -0.036(19) -0.032(11)
C5D 0.40(3) 0.129(15) 0.159(16) 0.014(12) -0.08(2) 0.155(18)

loop_
_atom_type_symbol
_atom_type_description
_atom_type_scat_dispersion_real
_atom_type_scat_dispersion_imag
_atom_type_scat_source
C C 0.0181 0.0091 'International Tables Vol C Tables 4.2.6.8 and 6.1.1.4'
H H 0.0000 0.0000 'International Tables Vol C Tables 4.2.6.8 and 6.1.1.4'
N N 0.0311 0.0180 'International Tables Vol C Tables 4.2.6.8 and 6.1.1.4'
O O 0.0492 0.0322 'International Tables Vol C Tables 4.2.6.8 and 6.1.1.4'
Pd Pd 0.1215 3.9337 'International Tables Vol C Tables 4.2.6.8 and 6.1.1.4'
Zn Zn -1.5491 0.6778 'International Tables Vol C Tables 4.2.6.8 and 6.1.1.4'

loop_
_geom_angle_atom_site_label_1
_geom_angle_atom_site_label_2
_geom_angle_atom_site_label_3
_geom_angle
_geom_angle_site_symmetry_1
_geom_angle_site_symmetry_3
_geom_angle_publ_flag
N3 Pd1 N2 90.5(4) . . ?
N3 Pd1 N1 179.0(3) . . ?
N2 Pd1 N1 89.6(3) . . ?
N4 Pd1 N3 89.6(3) . . ?
N4 Pd1 N2 179.2(3) . . ?
N4 Pd1 N1 90.3(3) . . ?
O3 Zn1 O6 96.1(3) . 4_576 ?
O3 Zn1 N7A 109.4(3) . 2_756 ?
O6 Zn1 N7A 103.4(2) 4_576 2_756 ?
N9A Zn1 O3 101.5(3) . . ?
N9A Zn1 O6 124.6(3) . 4_576 ?
N9A Zn1 N7A 118.7(3) . 2_756 ?
O2 Zn2 N1A 122.2(3) 4_575 4_475 ?
O1D Zn2 O2 98.4(3) . 4_575 ?
O1D Zn2 N1A 101.0(3) . 4_475 ?
O7 Zn2 O2 101.2(3) . 4_575 ?
O7 Zn2 N1A 117.8(3) . 4_475 ?
O7 Zn2 O1D 115.2(3) . . ?
C18 O3 Zn1 118.6(7) . . ?
C30 O6 Zn1 113.6(6) . 4_575 ?
C4A N9A Zn1 136.1(5) . . ?
C8A N9A Zn1 121.1(6) . . ?
C8A N9A C4A 102.2(6) . . ?
C1 O2 Zn2 115.9(5) . 4_576 ?
C36 N3 Pd1 127.0(6) . . ?
C36 N3 C33 105.1(8) . . ?
C33 N3 Pd1 127.8(8) . . ?
C21 N2 Pd1 128.1(6) . . ?
C21 N2 C24 105.6(9) . . ?
C24 N2 Pd1 126.3(8) . . ?
C6A N1A Zn2 126.5(5) . 4_676 ?
C6A N1A C2A 119.4(8) . . ?
C2A N1A Zn2 113.7(6) . 4_676 ?
C48 N4 Pd1 123.7(8) . . ?
C48 N4 C45 107.1(9) . . ?
C45 N4 Pd1 129.1(6) . . ?
C12 N1 Pd1 126.3(6) . . ?
C9 N1 Pd1 128.6(7) . . ?
C9 N1 C12 105.1(8) . . ?
C5A N7A Zn1 128.4(6) . 2_746 ?
C8A N7A Zn1 122.7(5) . 2_746 ?
C8A N7A C5A 103.5(6) . . ?
C2D O1D Zn2 137.3(9) . . ?
C42 O7 Zn2 114.1(7) . . ?
C4A N3A H3A 123.1 . . ?
C2A N3A H3A 123.1 . . ?
C2A N3A C4A 113.7(7) . . ?
H10A N10A H10B 120.0 . . ?
C6A N10A H10A 120.0 . . ?
C6A N10A H10B 120.0 . . ?
N3 C36 C37 126.5(9) . . ?
N3 C36 C35 109.4(10) . . ?
C37 C36 C35 124.1(11) . . ?
C34 C33 N3 111.8(10) . . ?
C25 C33 N3 123.5(9) . . ?
C25 C33 C34 124.7(10) . . ?
N1A C6A C5A 117.7(7) . . ?
N10A C6A N1A 119.8(8) . . ?
N10A C6A C5A 122.5(7) . . ?
N3A C4A N9A 126.8(7) . . ?
N3A C4A C5A 123.5(9) . . ?
C5A C4A N9A 109.6(7) . . ?
C6A C5A N7A 134.2(7) . . ?
C4A C5A N7A 107.2(8) . . ?
C34 Pd1 C10 177.00(17) . . yes
C4A C5A C6A 118.6(8) . . ?
C35 Pd1 C11 175.81(16) . . yes
C3 C4 H4 119.2 . . ?
C3 C4 C5 121.6(8) . . ?
C5 C4 H4 119.2 . . ?
C33 C34 H34 126.5 . . ?
C35 C34 C33 107.1(9) . . ?
C35 C34 H34 126.5 . . ?
C39 C40 H40 118.7 . . ?
C39 C40 C41 122.5(10) . . ?
C41 C40 H40 118.7 . . ?
C36 C37 C38 120.7(9) . . ?
C36 C37 C45 126.9(10) . . ?
C45 C37 C38 112.3(10) . . ?
N2 C21 C13 126.2(10) . . ?
N2 C21 C22 109.7(8) . . ?
C13 C21 C22 124.0(12) . . ?
C36 C35 H35 126.7 . . ?
C34 C35 C36 106.6(11) . . ?
C34 C35 H35 126.7 . . ?
C2 C7 H7 119.3 . . ?
C6 C7 H7 119.3 . . ?
C6 C7 C2 121.4(8) . . ?
C7 C2 C1 120.4(7) . . ?
C3 C2 C7 118.6(8) . . ?
C3 C2 C1 121.0(7) . . ?
N1 C12 C11 108.9(10) . . ?
C13 C12 N1 125.6(9) . . ?
C13 C12 C11 125.5(11) . . ?
N4 C48 C47 105.9(9) . . ?
C8 C48 N4 129.3(10) . . ?
C8 C48 C47 124.8(9) . . ?
C48 C8 C9 123.4(8) . . ?
C48 C8 C5 115.6(10) . . ?
C9 C8 C5 120.9(8) . . ?
N1 C9 C8 124.6(9) . . ?
N1 C9 C10 111.5(9) . . ?
C8 C9 C10 123.9(8) . . ?
C39 C38 C37 121.3(9) . . ?
C44 C38 C37 120.0(9) . . ?
C44 C38 C39 118.7(10) . . ?
O2 C1 C2 116.2(8) . . ?
O1 C1 O2 124.3(8) . . ?
O1 C1 C2 119.3(8) . . ?
C40 C39 C38 120.4(9) . . ?
C40 C39 H39 119.8 . . ?
C38 C39 H39 119.8 . . ?
N9A C8A H8A 121.3 . . ?
N7A C8A N9A 117.5(7) . . ?
N7A C8A H8A 121.3 . . ?
C40 C41 C42 121.9(10) . . ?
C47 Pd1 C23 178.9(2) . . yes
C43 C41 C40 117.3(10) . . ?
C43 C41 C42 120.8(9) . . ?
C7 C6 H6 119.6 . . ?
C7 C6 C5 120.8(8) . . ?
C5 C6 H6 119.6 . . ?
C37 C45 N4 120.7(10) . . ?
C46 C45 N4 109.2(9) . . ?
C46 C45 C37 130.0(12) . . ?
C33 C25 C24 128.2(9) . . ?
C33 C25 C26 115.9(9) . . ?
C24 C25 C26 115.9(11) . . ?
C4 C3 H3 119.8 . . ?
C2 C3 C4 120.5(8) . . ?
C2 C3 H3 119.8 . . ?
C15 C14 C13 124.0(9) . . ?
C15 C14 C20 112.9(11) . . ?
C20 C14 C13 122.9(10) . . ?
C9 C10 H10 126.6 . . ?
C11 C10 C9 106.8(8) . . ?
C11 C10 H10 126.6 . . ?
C12 C11 H11 126.1 . . ?
C10 C11 C12 107.7(9) . . ?
C10 C11 H11 126.1 . . ?
C4 C5 C8 122.3(7) . . ?
C6 C5 C4 117.1(8) . . ?
C6 C5 C8 120.6(7) . . ?
C21 C13 C14 119.6(10) . . ?
C12 C13 C21 124.1(10) . . ?
C12 C13 C14 116.3(9) . . ?
N2 C24 C25 123.6(11) . . ?
N2 C24 C23 109.1(9) . . ?
C25 C24 C23 127.3(9) . . ?
C31 C29 C30 118.6(9) . . ?
C28 C29 C31 117.8(9) . . ?
C28 C29 C30 123.1(9) . . ?
C16 C17 C18 121.7(10) . . ?
C16 C17 C19 116.5(11) . . ?
C19 C17 C18 121.8(9) . . ?
N1A C2A H2A 116.4 . . ?
N3A C2A N1A 127.1(8) . . ?
N3A C2A H2A 116.4 . . ?
C21 C22 H22 124.9 . . ?
C23 C22 C21 110.2(11) . . ?
C23 C22 H22 124.9 . . ?
C32 C26 C25 123.6(8) . . ?
C32 C26 C27 112.8(9) . . ?
C27 C26 C25 123.4(8) . . ?
O3 C18 C17 117.5(9) . . ?
O4 C18 O3 123.6(11) . . ?
O4 C18 C17 118.9(11) . . ?
C48 C47 H47 125.1 . . ?
C46 C47 C48 109.9(10) . . ?
C46 C47 H47 125.1 . . ?
O7 C42 O8 122.2(13) . . ?
O7 C42 C41 117.6(9) . . ?
O8 C42 C41 120.1(11) . . ?
C41 C43 H43 119.0 . . ?
C41 C43 C44 122.0(9) . . ?
C44 C43 H43 119.0 . . ?
C17 C16 H16 120.0 . . ?
C17 C16 C15 120.0(9) . . ?
C15 C16 H16 120.0 . . ?
C29 C31 H31 120.1 . . ?
C32 C31 C29 119.8(9) . . ?
C32 C31 H31 120.1 . . ?
C2D N3D C4D 119.6(13) . . ?
C2D N3D C5D 121.5(16) . . ?
C4D N3D C5D 118.6(13) . . ?
O6 C30 O5 122.4(9) . . ?
O6 C30 C29 120.9(9) . . ?
O5 C30 C29 116.6(9) . . ?
C38 C44 C43 119.1(9) . . ?
C38 C44 H44 120.5 . . ?
C43 C44 H44 120.5 . . ?
C45 C46 H46 126.0 . . ?
C47 C46 C45 107.9(10) . . ?
C47 C46 H46 126.0 . . ?
C24 C23 H23 127.3 . . ?
C22 C23 C24 105.4(9) . . ?
C22 C23 H23 127.3 . . ?
C14 C15 C16 125.4(9) . . ?
C14 C15 H15 117.3 . . ?
C16 C15 H15 117.3 . . ?
C29 C28 H28 119.6 . . ?
C29 C28 C27 120.8(9) . . ?
C46 Pd1 C22 179.61(18) . . yes
C27 C28 H28 119.6 . . ?
C26 C32 C31 124.8(10) . . ?
C26 C32 H32 117.6 . . ?
C31 C32 H32 117.6 . . ?
C14 C20 H20 118.6 . . ?
C19 C20 C14 122.9(11) . . ?
C19 C20 H20 118.6 . . ?
C26 C27 H27 118.2 . . ?
C28 C27 C26 123.5(9) . . ?
C28 C27 H27 118.2 . . ?
C17 C19 C20 122.2(10) . . ?
C17 C19 H19 118.9 . . ?
C20 C19 H19 118.9 . . ?
O1D C2D N3D 124.6(15) . . ?
O1D C2D H2D 117.7 . . ?
N3D C2D H2D 117.7 . . ?
N3D C4D H4DA 109.5 . . ?
N3D C4D H4DB 109.5 . . ?
N3D C4D H4DC 109.5 . . ?
H4DA C4D H4DB 109.5 . . ?
H4DA C4D H4DC 109.5 . . ?
H4DB C4D H4DC 109.5 . . ?
N3D C5D H5DA 109.5 . . ?
N3D C5D H5DB 109.5 . . ?
N3D C5D H5DC 109.5 . . ?
H5DA C5D H5DB 109.5 . . ?
H5DA C5D H5DC 109.5 . . ?
H5DB C5D H5DC 109.5 . . ?

loop_
_geom_bond_atom_site_label_1
_geom_bond_atom_site_label_2
_geom_bond_distance
_geom_bond_site_symmetry_2
_geom_bond_publ_flag
Pd1 N3 2.018(7) . ?
Pd1 N2 2.022(8) . ?
Pd1 N4 2.003(9) . ?
Pd1 N1 2.030(7) . ?
Zn1 O3 1.977(7) . ?
Zn1 O6 1.998(6) 4_576 ?
Zn1 N9A 1.976(7) . ?
Zn1 N7A 2.008(6) 2_756 ?
Zn2 O2 1.972(5) 4_575 ?
Zn2 N1A 2.029(7) 4_475 ?
Zn2 O1D 1.966(6) . ?
Zn2 O7 1.961(7) . ?
O3 C18 1.247(12) . ?
O6 C30 1.195(11) . ?
N9A C4A 1.389(10) . ?
N9A C8A 1.324(9) . ?
O2 C1 1.261(9) . ?
N3 C36 1.345(12) . ?
N3 C33 1.403(11) . ?
N2 C21 1.350(12) . ?
N2 C24 1.407(11) . ?
N1A C6A 1.340(10) . ?
N1A C2A 1.359(10) . ?
N4 C48 1.409(11) . ?
N4 C45 1.419(12) . ?
N1 C12 1.411(12) . ?
N1 C9 1.364(10) . ?
N7A C5A 1.392(10) . ?
N7A C8A 1.324(9) . ?
O1 C1 1.232(10) . ?
O1D C2D 1.176(15) . ?
O7 C42 1.236(12) . ?
N3A H3A 1.0000 . ?
N3A C4A 1.365(10) . ?
N3A C2A 1.302(10) . ?
N10A H10A 1.0000 . ?
N10A H10B 1.0000 . ?
N10A C6A 1.338(9) . ?
O8 C42 1.240(11) . ?
C36 C37 1.381(12) . ?
C36 C35 1.484(12) . ?
C33 C34 1.396(13) . ?
C33 C25 1.354(12) . ?
C6A C5A 1.391(11) . ?
C4A C5A 1.385(11) . ?
C4 H4 0.9500 . ?
C4 C3 1.397(11) . ?
C4 C5 1.409(11) . ?
C34 H34 0.9500 . ?
C34 C35 1.346(13) . ?
C40 H40 0.9500 . ?
C40 C39 1.367(13) . ?
C40 C41 1.399(13) . ?
C37 C38 1.497(13) . ?
C37 C45 1.407(12) . ?
C21 C13 1.410(12) . ?
C21 C22 1.420(13) . ?
C35 H35 0.9500 . ?
C7 H7 0.9500 . ?
C7 C2 1.410(11) . ?
C7 C6 1.375(11) . ?
C2 C1 1.483(11) . ?
C2 C3 1.367(11) . ?
C12 C11 1.413(12) . ?
C12 C13 1.390(13) . ?
C48 C8 1.380(13) . ?
C48 C47 1.457(14) . ?
O4 C18 1.233(11) . ?
C8 C9 1.391(12) . ?
C8 C5 1.485(11) . ?
C9 C10 1.402(12) . ?
C38 C39 1.399(13) . ?
C38 C44 1.388(12) . ?
C39 H39 0.9500 . ?
C8A H8A 0.9500 . ?
C41 C42 1.477(14) . ?
C41 C43 1.358(12) . ?
C6 H6 0.9500 . ?
C6 C5 1.404(11) . ?
C45 C46 1.404(12) . ?
C25 C24 1.417(14) . ?
C25 C26 1.493(12) . ?
C3 H3 0.9500 . ?
C14 C13 1.437(12) . ?
C14 C15 1.356(13) . ?
C14 C20 1.409(14) . ?
C10 H10 0.9500 . ?
C10 C11 1.367(12) . ?
C11 H11 0.9500 . ?
C24 C23 1.454(14) . ?
O5 C30 1.271(11) . ?
C29 C31 1.378(13) . ?
C29 C30 1.545(12) . ?
C29 C28 1.316(12) . ?
C17 C18 1.463(14) . ?
C17 C16 1.364(12) . ?
C17 C19 1.386(14) . ?
C2A H2A 0.9500 . ?
C22 H22 0.9500 . ?
C22 C23 1.320(13) . ?
C26 C32 1.314(12) . ?
C26 C27 1.412(13) . ?
C47 H47 0.9500 . ?
C47 C46 1.347(13) . ?
C43 H43 0.9500 . ?
C43 C44 1.434(13) . ?
C16 H16 0.9500 . ?
C16 C15 1.423(13) . ?
C31 H31 0.9500 . ?
C31 C32 1.364(13) . ?
N3D C2D 1.327(14) . ?
N3D C4D 1.505(18) . ?
N3D C5D 1.512(16) . ?
C44 H44 0.9500 . ?
C46 H46 0.9500 . ?
C23 H23 0.9500 . ?
C15 H15 0.9500 . ?
C28 H28 0.9500 . ?
C28 C27 1.351(13) . ?
C32 H32 0.9500 . ?
C20 H20 0.9500 . ?
C20 C19 1.388(15) . ?
C27 H27 0.9500 . ?
C19 H19 0.9500 . ?
C2D H2D 0.9500 . ?
C4D H4DA 0.9800 . ?
C4D H4DB 0.9800 . ?
C4D H4DC 0.9800 . ?
C5D H5DA 0.9800 . ?
C5D H5DB 0.9800 . ?
C5D H5DC 0.9800 . ?

loop_
_geom_contact_atom_site_label_1
_geom_contact_atom_site_label_2
_geom_contact_site_symmetry_2
_geom_contact_distance
_geom_contact_publ_flag
Pd1 Pd1 3_666 7.2898(13) yes
N2 N4 . 4.025(13) yes
N3 N1 . 4.048(10) yes
C10 C34 . 8.545(12) yes
C11 C35 . 8.553(13) yes
C23 C47 . 8.534(18) yes
C22 C46 . 8.508(16) yes

loop_
_geom_torsion_atom_site_label_1
_geom_torsion_atom_site_label_2
_geom_torsion_atom_site_label_3
_geom_torsion_atom_site_label_4
_geom_torsion
_geom_torsion_site_symmetry_1
_geom_torsion_site_symmetry_2
_geom_torsion_site_symmetry_3
_geom_torsion_site_symmetry_4
_geom_torsion_publ_flag
Pd1 N3 C36 C37 -6.0(12) . . . . ?
Pd1 N3 C36 C35 173.7(5) . . . . ?
Pd1 N3 C33 C34 -173.2(6) . . . . ?
Pd1 N3 C33 C25 4.0(11) . . . . ?
Pd1 N2 C21 C13 -0.1(13) . . . . ?
Pd1 N2 C21 C22 176.2(6) . . . . ?
Pd1 N2 C24 C25 3.2(12) . . . . ?
Pd1 N2 C24 C23 -176.5(6) . . . . ?
Pd1 N4 C48 C8 -2.2(13) . . . . ?
Pd1 N4 C48 C47 176.3(6) . . . . ?
Pd1 N4 C45 C37 4.1(12) . . . . ?
Pd1 N4 C45 C46 -175.0(6) . . . . ?
Pd1 N1 C12 C11 179.1(6) . . . . ?
Pd1 N1 C12 C13 -0.9(13) . . . . ?
Pd1 N1 C9 C8 -1.4(12) . . . . ?
Pd1 N1 C9 C10 -179.8(6) . . . . ?
Zn1 O3 C18 O4 -14.3(16) . . . . ?
Zn1 O3 C18 C17 167.9(7) . . . . ?
Zn1 O6 C30 O5 -18.3(17) 4_575 . . . ?
Zn1 O6 C30 C29 165.5(8) 4_575 . . . ?
Zn1 N9A C4A N3A 12.0(15) . . . . ?
Zn1 N9A C4A C5A -169.3(6) . . . . ?
Zn1 N9A C8A N7A 171.3(5) . . . . ?
Zn1 N7A C5A C6A 27.8(14) 2_746 . . . ?
Zn1 N7A C5A C4A -153.8(6) 2_746 . . . ?
Zn1 N7A C8A N9A 156.1(5) 2_746 . . . ?
Zn2 O2 C1 O1 22.7(14) 4_576 . . . ?
Zn2 O2 C1 C2 -153.1(7) 4_576 . . . ?
Zn2 N1A C6A N10A -7.3(12) 4_676 . . . ?
Zn2 N1A C6A C5A 171.6(6) 4_676 . . . ?
Zn2 N1A C2A N3A -173.7(9) 4_676 . . . ?
Zn2 O1D C2D N3D 170.1(8) . . . . ?
Zn2 O7 C42 O8 -8.6(14) . . . . ?
Zn2 O7 C42 C41 172.0(6) . . . . ?
O3 C18 C17 C16 -12.7(16) . . . . yes
N9A C4A C5A N7A -0.4(10) . . . . ?
N9A C4A C5A C6A 178.3(8) . . . . ?
N3 C36 C37 C38 -179.3(8) . . . . ?
N3 C36 C37 C45 4.3(14) . . . . ?
N3 C36 C35 C34 0.6(10) . . . . ?
N3 C33 C34 C35 -1.7(10) . . . . ?
N3 C33 C25 C24 -3.0(14) . . . . ?
N3 C33 C25 C26 178.4(7) . . . . ?
N2 C21 C13 C12 0.2(15) . . . . ?
N2 C21 C13 C14 179.1(9) . . . . ?
N2 C21 C22 C23 2.4(12) . . . . ?
N2 C24 C23 C22 -1.7(11) . . . . ?
N1A C6A C5A N7A -179.5(9) . . . . ?
N1A C6A C5A C4A 2.2(13) . . . . ?
N4 C48 C8 C9 3.9(15) . . . . ?
N4 C48 C8 C5 -172.0(8) . . . . ?
N4 C48 C47 C46 -1.1(11) . . . . ?
N4 C45 C46 C47 -1.6(11) . . . . ?
N1 C12 C11 C10 2.3(11) . . . . ?
N1 C12 C13 C21 0.4(15) . . . . ?
N1 C12 C13 C14 -178.6(8) . . . . ?
N1 C9 C10 C11 -0.8(11) . . . . ?
O1 C1 C2 C3 178.6(10) . . . . yes
O7 C42 C41 C40 7.6(15) . . . . yes
N3A C4A C5A N7A 178.3(8) . . . . ?
N3A C4A C5A C6A -3.0(14) . . . . ?
N10A C6A C5A N7A -0.6(16) . . . . ?
N10A C6A C5A C4A -178.9(8) . . . . ?
C36 N3 C33 C34 2.0(9) . . . . ?
C36 N3 C33 C25 179.2(8) . . . . ?
C36 C37 C38 C39 -69.9(12) . . . . ?
C36 C37 C38 C44 109.7(10) . . . . ?
C36 C37 C45 N4 -3.1(13) . . . . ?
C36 C37 C45 C46 175.8(9) . . . . ?
C33 N3 C36 C37 178.7(8) . . . . ?
C33 N3 C36 C35 -1.6(9) . . . . ?
C33 C34 C35 C36 0.6(10) . . . . ?
C33 C25 C24 N2 -0.7(14) . . . . ?
C33 C25 C24 C23 178.8(9) . . . . ?
C33 C25 C26 C32 99.2(13) . . . . ?
C33 C25 C26 C27 -75.2(14) . . . . ?
C6A N1A C2A N3A -0.6(16) . . . . ?
C4A N9A C8A N7A -0.5(9) . . . . ?
C4A N3A C2A N1A -0.1(15) . . . . ?
C5A N7A C8A N9A 0.3(9) . . . . ?
C34 C33 C25 C24 173.8(9) . . . . ?
C34 C33 C25 C26 -4.8(12) . . . . ?
C40 C41 C42 O7 7.6(15) . . . . ?
C40 C41 C42 O8 -171.8(10) . . . . ?
C40 C41 C43 C44 -1.0(15) . . . . ?
C37 C36 C35 C34 -179.7(8) . . . . ?
C37 C38 C39 C40 -178.7(9) . . . . ?
C37 C38 C44 C43 178.0(8) . . . . ?
C37 C45 C46 C47 179.3(9) . . . . ?
C21 N2 C24 C25 -177.3(8) . . . . ?
C21 N2 C24 C23 3.1(10) . . . . ?
C21 C22 C23 C24 -0.4(11) . . . . ?
C35 C36 C37 C38 1.1(12) . . . . ?
C35 C36 C37 C45 -175.4(8) . . . . ?
C7 C2 C1 O2 177.3(9) . . . . ?
C7 C2 C1 O1 1.4(15) . . . . ?
C7 C2 C3 C4 -2.3(15) . . . . ?
C7 C6 C5 C4 -3.8(16) . . . . ?
C7 C6 C5 C8 177.8(10) . . . . ?
C2 C7 C6 C5 1.2(17) . . . . ?
C12 N1 C9 C8 -179.4(8) . . . . ?
C12 N1 C9 C10 2.2(10) . . . . ?
C48 N4 C45 C37 -180.0(7) . . . . ?
C48 N4 C45 C46 0.9(10) . . . . ?
C48 C8 C9 N1 -2.0(14) . . . . ?
C48 C8 C9 C10 176.2(9) . . . . ?
C48 C8 C5 C4 -117.3(10) . . . . ?
C48 C8 C5 C6 61.0(13) . . . . ?
C48 C47 C46 C45 1.7(12) . . . . ?
C8 C48 C47 C46 177.4(9) . . . . ?
C8 C9 C10 C11 -179.2(9) . . . . ?
C9 N1 C12 C11 -2.7(9) . . . . ?
C9 N1 C12 C13 177.2(9) . . . . ?
C9 C8 C5 C4 66.6(13) . . . . ?
C9 C8 C5 C6 -115.1(11) . . . . ?
C9 C10 C11 C12 -1.0(11) . . . . ?
C38 C37 C45 N4 -179.8(7) . . . . ?
C38 C37 C45 C46 -0.9(13) . . . . ?
C1 C2 C3 C4 -179.6(9) . . . . ?
C39 C40 C41 C42 -179.7(9) . . . . ?
C39 C40 C41 C43 0.2(15) . . . . ?
C39 C38 C37 C36 -69.9(12) . . . . yes
C39 C38 C44 C43 -2.4(14) . . . . ?
C8A N9A C4A N3A -178.1(9) . . . . ?
C8A N9A C4A C5A 0.6(9) . . . . ?
C8A N7A C5A C6A -178.4(10) . . . . ?
C8A N7A C5A C4A 0.1(9) . . . . ?
C41 C40 C39 C38 -0.5(15) . . . . ?
C41 C43 C44 C38 2.2(15) . . . . ?
C6 C7 C2 C1 179.3(10) . . . . ?
C6 C7 C2 C3 2.0(16) . . . . ?
C6 C5 C8 C9 -115.1(11) . . . . yes
C45 N4 C48 C8 -178.4(9) . . . . ?
C45 N4 C48 C47 0.1(9) . . . . ?
C45 C37 C38 C39 107.1(10) . . . . ?
C45 C37 C38 C44 -73.3(11) . . . . ?
C25 C33 C34 C35 -178.8(8) . . . . ?
C25 C24 C23 C22 178.7(9) . . . . ?
C25 C26 C32 C31 178.0(12) . . . . ?
C25 C26 C27 C28 -178.3(13) . . . . ?
C3 C4 C5 C8 -178.2(10) . . . . ?
C3 C4 C5 C6 3.4(15) . . . . ?
C3 C2 C1 O2 -5.4(15) . . . . ?
C3 C2 C1 O1 178.6(10) . . . . ?
C14 C20 C19 C17 -3(2) . . . . ?
C11 C12 C13 C21 -179.7(9) . . . . ?
C11 C12 C13 C14 1.4(14) . . . . ?
C5 C4 C3 C2 -0.4(16) . . . . ?
C5 C8 C9 N1 173.8(8) . . . . ?
C5 C8 C9 C10 -8.0(13) . . . . ?
C13 C21 C22 C23 178.8(9) . . . . ?
C13 C12 C11 C10 -177.6(9) . . . . ?
C13 C14 C15 C16 -179.2(10) . . . . ?
C13 C14 C20 C19 179.1(11) . . . . ?
C24 N2 C21 C13 -179.6(9) . . . . ?
C24 N2 C21 C22 -3.3(10) . . . . ?
C24 C25 C26 C32 -79.6(14) . . . . ?
C24 C25 C26 C27 106.1(13) . . . . ?
O5 C30 C29 C28 -163.1(13) . . . . yes
C29 C31 C32 C26 6(2) . . . . ?
C29 C28 C27 C26 -5(2) . . . . ?
C17 C16 C15 C14 2.8(17) . . . . ?
C2A N1A C6A N10A -179.5(8) . . . . ?
C2A N1A C6A C5A -0.6(13) . . . . ?
C2A N3A C4A N9A -179.7(9) . . . . ?
C2A N3A C4A C5A 1.8(13) . . . . ?
C22 C21 C13 C12 -175.6(9) . . . . ?
C22 C21 C13 C14 3.3(14) . . . . ?
C26 C25 C24 N2 177.9(8) . . . . ?
C26 C25 C24 C23 -2.6(13) . . . . ?
C18 C17 C16 C15 178.8(9) . . . . ?
C18 C17 C19 C20 -178.8(12) . . . . ?
C47 C48 C8 C9 -174.3(9) . . . . ?
C47 C48 C8 C5 9.8(13) . . . . ?
C42 C41 C43 C44 178.8(9) . . . . ?
C43 C41 C42 O7 -172.2(9) . . . . ?
C43 C41 C42 O8 8.4(16) . . . . ?
C16 C17 C18 O3 -12.7(16) . . . . ?
C16 C17 C18 O4 169.4(11) . . . . ?
C16 C17 C19 C20 1.6(19) . . . . ?
C31 C29 C30 O6 -158.5(12) . . . . ?
C31 C29 C30 O5 25.1(18) . . . . ?
C31 C29 C28 C27 3(2) . . . . ?
C30 C29 C31 C32 168.9(11) . . . . ?
C30 C29 C28 C27 -168.7(13) . . . . ?
C44 C38 C39 C40 1.7(15) . . . . ?
C15 C14 C13 C21 -111.4(11) . . . . ?
C15 C14 C13 C12 67.6(13) . . . . yes
C15 C14 C20 C19 3.3(18) . . . . ?
C28 C29 C31 C32 -3.3(19) . . . . ?
C28 C29 C30 O6 13.3(19) . . . . ?
C28 C29 C30 O5 -163.1(13) . . . . ?
C32 C26 C27 C28 7(2) . . . . ?
C20 C14 C13 C21 73.3(14) . . . . ?
C20 C14 C13 C12 -107.7(12) . . . . ?
C20 C14 C15 C16 -3.4(16) . . . . ?
C27 C26 C25 C24 106.1(13) . . . . yes
C27 C26 C32 C31 -7(2) . . . . ?
C19 C17 C18 O3 167.7(11) . . . . ?
C19 C17 C18 O4 -10.2(18) . . . . ?
C19 C17 C16 C15 -1.6(16) . . . . ?
C4D N3D C2D O1D -1(2) . . . . ?
C5D N3D C2D O1D -175.0(14) . . . . ?

loop_
_smtbx_masks_void_nr
_smtbx_masks_void_average_x
_smtbx_masks_void_average_y
_smtbx_masks_void_average_z
_smtbx_masks_void_volume
_smtbx_masks_void_count_electrons
_smtbx_masks_void_content
1 0.000 -0.078 0.000 1149.7 262.4 '2 ?'
2 0.000 -0.382 0.500 1149.7 262.4 '2 ?'
3 0.500 -0.282 0.250 293.9 70.1 '2 ?'
4 0.500 -0.629 0.750 293.9 70.2 '2 ?'
